data_4020325
loop_
_publ_author_name
'Fabian Mohr'
'Seth A. Binfield'
'James C. Fettinger'
'Andrei N. Vedernikov'

_journal_name_full 'Journal of Organic Chemistry'
_journal_page_first 4833
_journal_page_last 4839
_journal_paper_doi 10.1021/jo050485f
_journal_volume 70
_journal_year 2005
_chemical_formula_sum 'C11 H9 Cl3 Cu N2'
_chemical_formula_weight 339.09
_space_group_IT_number 15
_symmetry_cell_setting monoclinic
_symmetry_space_group_name_Hall '-C 2yc'
_symmetry_space_group_name_H-M 'C 1 2/c 1'
_cell_angle_alpha 90.00
_cell_angle_beta 99.683(13)
_cell_angle_gamma 90.00
_cell_formula_units_Z 8
_cell_length_a 21.008(16)
_cell_length_b 8.111(7)
_cell_length_c 15.895(13)
_cell_measurement_temperature 173(2)
_cell_volume 2670(4)
_diffrn_ambient_temperature 173(2)
_exptl_crystal_density_diffrn 1.687
_exptl_crystal_density_meas 0
_cod_depositor_comments
;
The following automatic conversions were performed:
'_symmetry_cell_setting' value 'Monoclinic' changed to 'monoclinic'
according to '/home/saulius/struct/CIF-dictionaries/cif_core.dic'
dictionary named 'cif_core.dic' version 2.4.1 from 2010-06-29.

Automatic conversion script
Id: cif_fix_enum 1527 2010-12-29 10:47:43Z saulius 
;
_cod_original_sg_symbol_H-M 'C 2/c'
_cod_database_code 4020325

loop_
_symmetry_equiv_pos_as_xyz
'x, y, z'
'-x, y, -z+1/2'
'x+1/2, y+1/2, z'
'-x+1/2, y+1/2, -z+1/2'
'-x, -y, -z'
'x, -y, z-1/2'
'-x+1/2, -y+1/2, -z'
'x+1/2, -y+1/2, z-1/2'

loop_
_atom_site_label
_atom_site_type_symbol
_atom_site_fract_x
_atom_site_fract_y
_atom_site_fract_z
_atom_site_U_iso_or_equiv
_atom_site_adp_type
_atom_site_occupancy
_atom_site_symmetry_multiplicity
_atom_site_calc_flag
_atom_site_refinement_flags
_atom_site_disorder_assembly
_atom_site_disorder_group
Cu1 Cu 0.10719(3) 0.08806(6) 0.48605(3) 0.03202(15) Uani 1 1 d . . .
Cl1 Cl 0.08041(8) 0.22951(16) 0.36605(7) 0.0598(4) Uani 1 1 d . . .
Cl2 Cl 0.08464(6) -0.16454(13) 0.43158(7) 0.0435(3) Uani 1 1 d . . .
Cl3 Cl 0.25554(6) -0.00148(17) 0.47779(8) 0.0532(3) Uani 1 1 d . . .
C1 C 0.2337(2) -0.0394(5) 0.5770(3) 0.0395(10) Uani 1 1 d . . .
N1 N 0.17270(16) 0.0015(4) 0.5842(2) 0.0309(7) Uani 1 1 d . . .
C2 C 0.2782(2) -0.1050(7) 0.6426(3) 0.0509(13) Uani 1 1 d . . .
H2 H 0.320(2) -0.111(5) 0.627(3) 0.031(11) Uiso 1 1 d . . .
C3 C 0.2574(3) -0.1316(7) 0.7203(4) 0.0556(14) Uani 1 1 d . . .
H3 H 0.287(2) -0.169(6) 0.762(3) 0.052(15) Uiso 1 1 d . . .
C4 C 0.1950(2) -0.0892(7) 0.7301(3) 0.0436(11) Uani 1 1 d . . .
H4 H 0.188(3) -0.099(7) 0.776(3) 0.056(17) Uiso 1 1 d . . .
C5 C 0.1533(2) -0.0218(5) 0.6614(2) 0.0334(9) Uani 1 1 d . . .
C6 C 0.0859(2) 0.0365(6) 0.6667(3) 0.0371(10) Uani 1 1 d . . .
H6A H 0.0810(18) 0.015(5) 0.723(2) 0.024(10) Uiso 1 1 d . . .
H6B H 0.0379(18) -0.045(4) 0.634(2) 0.020(9) Uiso 1 1 d . . .
C7 C 0.07949(19) 0.2197(5) 0.6471(2) 0.0306(9) Uani 1 1 d . . .
N7 N 0.08612(15) 0.2658(4) 0.5662(2) 0.0277(7) Uani 1 1 d . . .
C8 C 0.0690(2) 0.3362(7) 0.7076(3) 0.0407(11) Uani 1 1 d . . .
H8 H 0.068(2) 0.300(5) 0.759(3) 0.035(12) Uiso 1 1 d . . .
C9 C 0.0639(2) 0.5020(7) 0.6850(3) 0.0490(12) Uani 1 1 d . . .
H9 H 0.058(3) 0.576(7) 0.720(4) 0.067(18) Uiso 1 1 d . . .
C10 C 0.0700(2) 0.5484(6) 0.6028(3) 0.0453(12) Uani 1 1 d . . .
H10 H 0.066(2) 0.655(6) 0.578(3) 0.038(12) Uiso 1 1 d . . .
C11 C 0.0816(2) 0.4270(6) 0.5456(3) 0.0369(10) Uani 1 1 d . . .
H11 H 0.085(2) 0.455(6) 0.490(3) 0.059(16) Uiso 1 1 d . . .

loop_
_atom_site_aniso_label
_atom_site_aniso_U_11
_atom_site_aniso_U_22
_atom_site_aniso_U_33
_atom_site_aniso_U_23
_atom_site_aniso_U_13
_atom_site_aniso_U_12
Cu1 0.0417(3) 0.0326(3) 0.0218(2) -0.0008(2) 0.0055(2) 0.0066(2)
Cl1 0.1026(11) 0.0539(7) 0.0239(5) 0.0082(5) 0.0138(6) 0.0317(7)
Cl2 0.0531(7) 0.0364(6) 0.0388(6) -0.0105(5) 0.0014(5) -0.0009(5)
Cl3 0.0487(7) 0.0732(8) 0.0410(6) -0.0051(7) 0.0174(6) 0.0084(6)
C1 0.041(3) 0.041(2) 0.036(2) -0.003(2) 0.006(2) 0.0049(19)
N1 0.0347(18) 0.0299(18) 0.0277(16) -0.0033(15) 0.0042(15) 0.0008(15)
C2 0.040(3) 0.064(3) 0.047(3) 0.001(3) 0.004(2) 0.018(2)
C3 0.053(3) 0.066(4) 0.044(3) 0.011(3) -0.005(3) 0.019(3)
C4 0.046(3) 0.053(3) 0.031(2) 0.010(2) 0.002(2) 0.007(2)
C5 0.040(2) 0.035(2) 0.025(2) 0.0039(18) 0.0056(17) -0.0003(19)
C6 0.039(2) 0.043(2) 0.031(2) 0.009(2) 0.0102(19) 0.0020(19)
C7 0.030(2) 0.038(2) 0.0234(19) 0.0005(17) 0.0045(16) 0.0033(17)
N7 0.0315(17) 0.0265(16) 0.0260(17) -0.0005(13) 0.0078(14) 0.0011(13)
C8 0.033(2) 0.068(3) 0.020(2) -0.005(2) 0.0041(18) 0.003(2)
C9 0.055(3) 0.049(3) 0.042(3) -0.020(2) 0.004(2) 0.016(3)
C10 0.052(3) 0.033(3) 0.051(3) -0.010(2) 0.008(2) 0.001(2)
C11 0.039(2) 0.040(2) 0.033(2) -0.001(2) 0.0105(19) 0.0025(19)

loop_
_geom_bond_atom_site_label_1
_geom_bond_atom_site_label_2
_geom_bond_distance
_geom_bond_site_symmetry_2
_geom_bond_publ_flag
Cu1 N7 2.021(3) . ?
Cu1 N1 2.025(4) . ?
Cu1 Cl1 2.2159(18) . ?
Cu1 Cl2 2.2435(19) . ?
Cl3 C1 1.741(5) . ?
C1 N1 1.348(6) . ?
C1 C2 1.383(7) . ?
N1 C5 1.369(5) . ?
C2 C3 1.395(7) . ?
C2 H2 0.95(4) . ?
C3 C4 1.388(7) . ?
C3 H3 0.89(5) . ?
C4 C5 1.392(6) . ?
C4 H4 0.78(5) . ?
C5 C6 1.508(6) . ?
C6 C7 1.519(6) . ?
C6 H6A 0.93(4) . ?
C6 H6B 1.24(4) . ?
C7 N7 1.369(5) . ?
C7 C8 1.392(6) . ?
N7 C11 1.347(6) . ?
C8 C9 1.391(8) . ?
C8 H8 0.87(4) . ?
C9 C10 1.385(7) . ?
C9 H9 0.85(5) . ?
C10 C11 1.389(6) . ?
C10 H10 0.95(5) . ?
C11 H11 0.92(5) . ?
